data_2234067
loop_
_publ_author_name
'Li, Hui'
'Su, Peng-Fei'
'Tong, Jun-Feng'
'Wang, Bo-Zhou'

_publ_section_title
;
 Diethyl 2,2'-bis(hydroxyimino)-3,3'-(hydrazinediylidene)dibutanoate
;
_journal_coeditor_code ZL2446
_journal_issue 3
_journal_name_full 'Acta Crystallographica Section E'
_journal_page_first o842
_journal_paper_doi 10.1107/S1600536812007398
_journal_volume 68
_journal_year 2012
_chemical_formula_iupac 'C12 H18 N4 O6'
_chemical_formula_moiety 'C12 H18 N4 O6'
_chemical_formula_sum 'C12 H18 N4 O6'
_chemical_formula_weight 314.30
_chemical_melting_point_gt 473
_chemical_melting_point_lt 475
_chemical_name_systematic
;
Diethyl 2,2'-bis(hydroxyimino)-3,3'-(hydrazinediylidene)dibutanoate
;
_space_group_IT_number 14
_symmetry_cell_setting monoclinic
_symmetry_space_group_name_Hall '-P 2ybc'
_symmetry_space_group_name_H-M 'P 1 21/c 1'
_atom_sites_solution_hydrogens geom
_atom_sites_solution_primary direct
_atom_sites_solution_secondary difmap
_audit_creation_method SHELXL-97
_cell_angle_alpha 90.00
_cell_angle_beta 99.782(2)
_cell_angle_gamma 90.00
_cell_formula_units_Z 2
_cell_length_a 10.8587(11)
_cell_length_b 8.3068(9)
_cell_length_c 8.8465(9)
_cell_measurement_reflns_used 2318
_cell_measurement_temperature 296(2)
_cell_measurement_theta_max 28.17
_cell_measurement_theta_min 3.10
_cell_volume 786.36(14)
_computing_cell_refinement 'SAINT (Bruker, 2007)'
_computing_data_collection 'APEX2 (Bruker, 2007)'
_computing_data_reduction 'SAINT (Bruker, 2007)'
_computing_molecular_graphics 'SHELXTL (Sheldrick, 2008)'
_computing_publication_material 'SHELXTL (Sheldrick, 2008)'
_computing_structure_refinement 'SHELXL97 (Sheldrick, 2008)'
_computing_structure_solution 'SHELXS97 (Sheldrick, 2008)'
_diffrn_ambient_temperature 296(2)
_diffrn_measured_fraction_theta_full 1.000
_diffrn_measured_fraction_theta_max 1.000
_diffrn_measurement_device_type 'Bruker APEXII CCD'
_diffrn_measurement_method '\f and \w scans'
_diffrn_radiation_monochromator graphite
_diffrn_radiation_source 'fine-focus sealed tube'
_diffrn_radiation_type MoK\a
_diffrn_radiation_wavelength 0.71073
_diffrn_reflns_av_R_equivalents 0.0153
_diffrn_reflns_av_sigmaI/netI 0.0172
_diffrn_reflns_limit_h_max 12
_diffrn_reflns_limit_h_min -6
_diffrn_reflns_limit_k_max 9
_diffrn_reflns_limit_k_min -9
_diffrn_reflns_limit_l_max 10
_diffrn_reflns_limit_l_min -10
_diffrn_reflns_number 3779
_diffrn_reflns_theta_full 25.00
_diffrn_reflns_theta_max 25.00
_diffrn_reflns_theta_min 1.90
_exptl_absorpt_coefficient_mu 0.107
_exptl_absorpt_correction_type none
_exptl_crystal_colour yellow
_exptl_crystal_density_diffrn 1.327
_exptl_crystal_density_method 'not measured'
_exptl_crystal_description block-like
_exptl_crystal_F_000 332
_exptl_crystal_size_max 0.18
_exptl_crystal_size_mid 0.18
_exptl_crystal_size_min 0.10
_refine_diff_density_max 0.199
_refine_diff_density_min -0.242
_refine_ls_extinction_method none
_refine_ls_goodness_of_fit_ref 1.088
_refine_ls_hydrogen_treatment constr
_refine_ls_matrix_type full
_refine_ls_number_parameters 103
_refine_ls_number_reflns 1385
_refine_ls_number_restraints 0
_refine_ls_restrained_S_all 1.088
_refine_ls_R_factor_all 0.0424
_refine_ls_R_factor_gt 0.0386
_refine_ls_shift/su_max 0.001
_refine_ls_shift/su_mean 0.000
_refine_ls_structure_factor_coef Fsqd
_refine_ls_weighting_details 'calc w=1/[\s^2^(Fo^2^)+(0.0587P)^2^+0.2020P] where P=(Fo^2^+2Fc^2^)/3'
_refine_ls_weighting_scheme calc
_refine_ls_wR_factor_gt 0.1062
_refine_ls_wR_factor_ref 0.1103
_reflns_number_gt 1235
_reflns_number_total 1385
_reflns_threshold_expression I>2sigma(I)
_cod_data_source_file zl2446.cif
_cod_data_source_block I
_cod_original_sg_symbol_H-M 'P 21/c'
_cod_database_code 2234067
_cod_database_fobs_code 2234067

loop_
_symmetry_equiv_pos_as_xyz
'x, y, z'
'-x, y+1/2, -z+1/2'
'-x, -y, -z'
'x, -y-1/2, z-1/2'

loop_
_atom_site_type_symbol
_atom_site_label
_atom_site_fract_x
_atom_site_fract_y
_atom_site_fract_z
_atom_site_U_iso_or_equiv
_atom_site_adp_type
_atom_site_calc_flag
_atom_site_refinement_flags
_atom_site_occupancy
_atom_site_symmetry_multiplicity
C C1 0.3173(2) -0.3855(3) 0.1974(3) 0.0815(7) Uani d . 1 1
H H1A 0.2823 -0.3486 0.0964 0.122 Uiso calc R 1 1
H H1B 0.2514 -0.4229 0.2485 0.122 Uiso calc R 1 1
H H1C 0.3745 -0.4720 0.1899 0.122 Uiso calc R 1 1
C C2 0.38401(17) -0.2522(2) 0.2854(2) 0.0543(5) Uani d . 1 1
H H2A 0.4193 -0.2890 0.3877 0.065 Uiso calc R 1 1
H H2B 0.4520 -0.2159 0.2355 0.065 Uiso calc R 1 1
C C3 0.29765(13) 0.00236(17) 0.20059(16) 0.0335(3) Uani d . 1 1
C C4 0.20477(13) 0.12983(16) 0.22471(16) 0.0350(4) Uani d . 1 1
C C5 0.08145(13) 0.12936(17) 0.12596(17) 0.0364(4) Uani d . 1 1
C C6 -0.00087(18) 0.2722(2) 0.1254(3) 0.0702(6) Uani d . 1 1
H H6A -0.0799 0.2511 0.0615 0.105 Uiso calc R 1 1
H H6B 0.0377 0.3636 0.0862 0.105 Uiso calc R 1 1
H H6C -0.0137 0.2943 0.2281 0.105 Uiso calc R 1 1
O O1 0.29746(10) -0.11865(13) 0.29545(13) 0.0455(3) Uani d . 1 1
O O2 0.36466(10) 0.01499(13) 0.10565(12) 0.0442(3) Uani d . 1 1
O O3 0.34902(10) 0.22632(15) 0.40794(13) 0.0518(4) Uani d . 1 1
H H3 0.3626 0.2998 0.4704 0.078 Uiso calc R 1 1
N N2 0.22952(12) 0.24201(15) 0.32449(15) 0.0431(4) Uani d . 1 1
N N1 0.05904(11) 0.00033(14) 0.04649(14) 0.0372(3) Uani d . 1 1

loop_
_atom_site_aniso_label
_atom_site_aniso_U_11
_atom_site_aniso_U_22
_atom_site_aniso_U_33
_atom_site_aniso_U_12
_atom_site_aniso_U_13
_atom_site_aniso_U_23
C1 0.0890(16) 0.0520(12) 0.0992(17) 0.0159(11) 0.0036(13) -0.0098(11)
C2 0.0521(10) 0.0444(10) 0.0662(11) 0.0153(7) 0.0097(9) 0.0135(8)
C3 0.0317(7) 0.0335(8) 0.0333(7) -0.0029(6) -0.0005(6) -0.0018(5)
C4 0.0343(8) 0.0335(8) 0.0370(7) -0.0025(6) 0.0056(6) -0.0020(6)
C5 0.0333(8) 0.0356(8) 0.0399(8) 0.0008(6) 0.0051(6) -0.0025(6)
C6 0.0517(11) 0.0600(12) 0.0899(15) 0.0196(9) -0.0140(10) -0.0303(11)
O1 0.0461(7) 0.0393(6) 0.0530(7) 0.0064(5) 0.0133(5) 0.0100(5)
O2 0.0430(6) 0.0473(7) 0.0441(6) 0.0072(5) 0.0123(5) 0.0068(5)
O3 0.0424(6) 0.0549(7) 0.0529(7) -0.0011(5) -0.0065(5) -0.0187(5)
N2 0.0381(7) 0.0438(8) 0.0458(7) -0.0014(5) 0.0026(6) -0.0101(6)
N1 0.0318(6) 0.0352(7) 0.0420(7) -0.0003(5) -0.0012(5) -0.0008(5)

loop_
_atom_type_symbol
_atom_type_description
_atom_type_scat_dispersion_real
_atom_type_scat_dispersion_imag
_atom_type_scat_source
C C 0.0033 0.0016 'International Tables Vol C Tables 4.2.6.8 and 6.1.1.4'
H H 0.0000 0.0000 'International Tables Vol C Tables 4.2.6.8 and 6.1.1.4'
N N 0.0061 0.0033 'International Tables Vol C Tables 4.2.6.8 and 6.1.1.4'
O O 0.0106 0.0060 'International Tables Vol C Tables 4.2.6.8 and 6.1.1.4'

loop_
_geom_angle_atom_site_label_1
_geom_angle_atom_site_label_2
_geom_angle_atom_site_label_3
_geom_angle_site_symmetry_3
_geom_angle
C2 C1 H1A . 109.5
C2 C1 H1B . 109.5
H1A C1 H1B . 109.5
C2 C1 H1C . 109.5
H1A C1 H1C . 109.5
H1B C1 H1C . 109.5
O1 C2 C1 . 109.77(16)
O1 C2 H2A . 109.7
C1 C2 H2A . 109.7
O1 C2 H2B . 109.7
C1 C2 H2B . 109.7
H2A C2 H2B . 108.2
O2 C3 O1 . 125.45(13)
O2 C3 C4 . 122.47(13)
O1 C3 C4 . 112.07(12)
N2 C4 C5 . 118.38(13)
N2 C4 C3 . 122.92(13)
C5 C4 C3 . 118.66(12)
N1 C5 C4 . 113.40(12)
N1 C5 C6 . 127.44(14)
C4 C5 C6 . 119.15(13)
C5 C6 H6A . 109.5
C5 C6 H6B . 109.5
H6A C6 H6B . 109.5
C5 C6 H6C . 109.5
H6A C6 H6C . 109.5
H6B C6 H6C . 109.5
C3 O1 C2 . 118.11(12)
N2 O3 H3 . 109.5
C4 N2 O3 . 111.52(12)
C5 N1 N1 3 113.25(14)

loop_
_geom_bond_atom_site_label_1
_geom_bond_atom_site_label_2
_geom_bond_site_symmetry_2
_geom_bond_distance
C1 C2 . 1.472(3)
C1 H1A . 0.9600
C1 H1B . 0.9600
C1 H1C . 0.9600
C2 O1 . 1.4663(19)
C2 H2A . 0.9700
C2 H2B . 0.9700
C3 O2 . 1.2056(17)
C3 O1 . 1.3097(18)
C3 C4 . 1.5024(19)
C4 N2 . 1.2803(19)
C4 C5 . 1.469(2)
C5 N1 . 1.2822(19)
C5 C6 . 1.485(2)
C6 H6A . 0.9600
C6 H6B . 0.9600
C6 H6C . 0.9600
O3 N2 . 1.3857(17)
O3 H3 . 0.8200
N1 N1 3 1.401(2)

loop_
_geom_hbond_atom_site_label_D
_geom_hbond_atom_site_label_H
_geom_hbond_atom_site_label_A
_geom_hbond_site_symmetry_A
_geom_hbond_distance_DH
_geom_hbond_distance_HA
_geom_hbond_distance_DA
_geom_hbond_angle_DHA
O3 H3 O2 4_566 0.82 1.95 2.7577(15) 170.0

loop_
_geom_torsion_atom_site_label_1
_geom_torsion_atom_site_label_2
_geom_torsion_atom_site_label_3
_geom_torsion_atom_site_label_4
_geom_torsion_site_symmetry_4
_geom_torsion
O2 C3 C4 N2 . -93.59(18)
O1 C3 C4 N2 . 85.26(17)
O2 C3 C4 C5 . 84.22(17)
O1 C3 C4 C5 . -96.93(15)
N2 C4 C5 N1 . -170.22(14)
C3 C4 C5 N1 . 11.88(19)
N2 C4 C5 C6 . 10.7(2)
C3 C4 C5 C6 . -167.18(16)
O2 C3 O1 C2 . -1.0(2)
C4 C3 O1 C2 . -179.80(13)
C1 C2 O1 C3 . -99.25(19)
C5 C4 N2 O3 . -179.79(12)
C3 C4 N2 O3 . -2.0(2)
C4 C5 N1 N1 3 179.46(13)
C6 C5 N1 N1 3 -1.6(3)
